data_7702841
loop_
_publ_author_name
'Baker, Robert J.'
'Edwards, Peter G.'
'Gracia-Mora, Jes??s'
'Ingold, Florent'
'Abdul Malik, K. M.'

_publ_section_title
;
 Manganese and rhenium triphosphorus macrocycle complexes and reactions
 with alkenes
;
_journal_issue 21
_journal_name_full 'Journal of the Chemical Society, Dalton Transactions'
_journal_page_first 3985
_journal_paper_doi 10.1039/b205754a
_journal_year 2002
_chemical_formula_sum 'C17 H33 Br Mn O2 P3'
_chemical_formula_weight 497.19
_space_group_IT_number 19
_space_group_name_Hall 'P 2ac 2ab'
_space_group_name_H-M_alt 'P 21 21 21'
_symmetry_cell_setting orthorhombic
_symmetry_space_group_name_H-M 'P 21 21 21'
_atom_sites_solution_hydrogens geom
_atom_sites_solution_primary direct
_atom_sites_solution_secondary difmap
_audit_creation_method SHELXL-97
_cell_angle_alpha 90.00
_cell_angle_beta 90.00
_cell_angle_gamma 90.00
_cell_formula_units_Z 4
_cell_length_a 7.962(2)
_cell_length_b 15.473(3)
_cell_length_c 17.228(3)
_cell_measurement_reflns_used 250
_cell_measurement_temperature 150(2)
_cell_measurement_theta_max 24.90
_cell_measurement_theta_min 1.77
_cell_volume 2122.4(8)
_computing_cell_refinement 'REFINE in MADNES'
_computing_data_collection 'MADNES (Enraf Nonius software, 1989)'
_computing_data_reduction 'ABSMAD (Karaulov, 1991)'
_computing_molecular_graphics 'ORTEP-3 for Windows (Farrugia, 1997)'
_computing_publication_material 'SHELXL-97 (Sheldrick, 1997)'
_computing_structure_refinement 'SHELXL-97 (Sheldrick, 1997)'
_computing_structure_solution 'SHELXS-97 (Sheldrick, 1990)'
_diffrn_ambient_temperature 150(2)
_diffrn_measured_fraction_theta_full 0.917
_diffrn_measured_fraction_theta_max 0.917
_diffrn_measurement_device_type 'Enraf Nonius FAST area detector'
_diffrn_measurement_method 'Darr, Drake, Hursthouse & Malik, 1993)'
_diffrn_radiation_monochromator graphite
_diffrn_radiation_source 'rotating anode generator'
_diffrn_radiation_type MoK\a
_diffrn_radiation_wavelength 0.71073
_diffrn_reflns_av_R_equivalents 0.0928
_diffrn_reflns_av_sigmaI/netI 0.1066
_diffrn_reflns_limit_h_max 8
_diffrn_reflns_limit_h_min -9
_diffrn_reflns_limit_k_max 17
_diffrn_reflns_limit_k_min -14
_diffrn_reflns_limit_l_max 20
_diffrn_reflns_limit_l_min -17
_diffrn_reflns_number 9181
_diffrn_reflns_theta_full 24.90
_diffrn_reflns_theta_max 24.90
_diffrn_reflns_theta_min 1.77
_exptl_absorpt_coefficient_mu 2.739
_exptl_absorpt_correction_T_max 0.7346
_exptl_absorpt_correction_T_min 0.6385
_exptl_absorpt_process_details 'DIFABS (Walker & Stuart, 1983)'
_exptl_crystal_density_diffrn 1.556
_exptl_crystal_density_method 'not measured'
_exptl_crystal_description prism
_exptl_crystal_F_000 1024
_exptl_crystal_size_max 0.18
_exptl_crystal_size_mid 0.15
_exptl_crystal_size_min 0.12
_refine_diff_density_max 0.409
_refine_diff_density_min -0.465
_refine_diff_density_rms 0.103
_refine_ls_abs_structure_details 'Flack H D (1983), Acta Cryst. A39, 876-881'
_refine_ls_abs_structure_Flack 0.478(15)
_refine_ls_extinction_method none
_refine_ls_goodness_of_fit_ref 1.006
_refine_ls_hydrogen_treatment
'The hydrogen atoms on the C8, C9, C10 atoms were ignored; others included in the riding model'
_refine_ls_matrix_type full
_refine_ls_number_parameters 230
_refine_ls_number_reflns 3279
_refine_ls_number_restraints 18
_refine_ls_restrained_S_all 1.007
_refine_ls_R_factor_all 0.0430
_refine_ls_R_factor_gt 0.0360
_refine_ls_shift/su_max 0.009
_refine_ls_shift/su_mean 0.000
_refine_ls_structure_factor_coef Fsqd
_refine_ls_weighting_details 'calc w=1/[\s^2^(Fo^2^)+(0.0149P)^2^+0.0000P] where P=(Fo^2^+2Fc^2^)/3'
_refine_ls_weighting_scheme calc
_refine_ls_wR_factor_gt 0.0831
_refine_ls_wR_factor_ref 0.0841
_reflns_number_gt 2770
_reflns_number_total 3279
_reflns_threshold_expression >2sigma(I)
_cod_data_source_file b205754a.txt
_cod_data_source_block s922
_cod_depositor_comments
;
The following automatic conversions were performed:

data item '_symmetry_cell_setting' value 'Orthorhombic' was changed
to 'orthorhombic' in accordance with the
/home/saulius/struct/COD-crude-data/automatic-downloads/DataCite-retrospective/RSC/depositions/lib/dictionaries/cif_core.dic
dictionary named 'cif_core.dic' version 2.4.2 last updated on
2011-04-26.

Automatic conversion script
Id: cif_fix_values 6909 2019-04-08 15:41:33Z antanas 
;
_cod_original_sg_symbol_H-M P2(1)2(1)2(1)
_cod_database_code 7702841

loop_
_symmetry_equiv_pos_as_xyz
'x, y, z'
'-x+1/2, -y, z+1/2'
'-x, y+1/2, -z+1/2'
'x+1/2, -y+1/2, -z'

loop_
_atom_site_label
_atom_site_type_symbol
_atom_site_fract_x
_atom_site_fract_y
_atom_site_fract_z
_atom_site_U_iso_or_equiv
_atom_site_adp_type
_atom_site_occupancy
_atom_site_symmetry_multiplicity
_atom_site_calc_flag
_atom_site_refinement_flags
_atom_site_disorder_assembly
_atom_site_disorder_group
Br1 Br 0.00556(8) 0.47532(4) 0.24895(3) 0.02342(17) Uani 1 1 d . . .
Mn1 Mn 0.04839(10) 0.49636(6) 0.10237(4) 0.0107(2) Uani 1 1 d . . .
P1 P 0.0928(2) 0.51593(12) -0.02500(8) 0.0198(4) Uani 1 1 d . A .
P2 P 0.2470(2) 0.59890(11) 0.13897(7) 0.0137(4) Uani 1 1 d . . .
P3 P 0.2393(2) 0.38301(10) 0.11478(8) 0.0151(4) Uani 1 1 d . A .
O1 O -0.2067(6) 0.3685(3) 0.0595(2) 0.0218(11) Uani 1 1 d . . .
O2 O -0.2088(6) 0.6323(3) 0.1155(2) 0.0226(11) Uani 1 1 d . . .
C1 C -0.1106(9) 0.4168(4) 0.0767(3) 0.0164(15) Uani 1 1 d U . .
C2 C -0.1070(8) 0.5800(4) 0.1082(3) 0.0165(15) Uani 1 1 d . . .
C3 C -0.0960(8) 0.5101(5) -0.0888(3) 0.0390(19) Uani 1 1 d . . .
H3A H -0.0596 0.5202 -0.1430 0.047 Uiso 1 1 calc R . .
H3B H -0.1413 0.4506 -0.0861 0.047 Uiso 1 1 calc R . .
C4 C -0.2369(10) 0.5721(6) -0.0707(4) 0.055(3) Uani 1 1 d . . .
H4A H -0.2861 0.5575 -0.0203 0.082 Uiso 1 1 calc R . .
H4B H -0.3232 0.5680 -0.1111 0.082 Uiso 1 1 calc R . .
H4C H -0.1927 0.6312 -0.0691 0.082 Uiso 1 1 calc R . .
C5 C 0.1898(10) 0.6143(5) -0.0628(3) 0.043(2) Uani 1 1 d . . .
H5A H 0.2947 0.5980 -0.0899 0.051 Uiso 1 1 calc R . .
H5B H 0.1133 0.6397 -0.1019 0.051 Uiso 1 1 calc R . .
C6 C 0.2323(10) 0.6847(5) -0.0029(3) 0.042(2) Uani 1 1 d . . .
H6A H 0.2822 0.7344 -0.0308 0.051 Uiso 1 1 calc R . .
H6B H 0.1262 0.7049 0.0209 0.051 Uiso 1 1 calc R . .
C7 C 0.3528(8) 0.6583(4) 0.0626(3) 0.0236(17) Uani 1 1 d . . .
H7A H 0.4048 0.7108 0.0849 0.028 Uiso 1 1 calc R . .
H7B H 0.4437 0.6220 0.0407 0.028 Uiso 1 1 calc R . .
C8 C 0.2198(12) 0.4327(6) -0.0763(3) 0.055(3) Uani 1 1 d . . .
C9 C 0.3797(12) 0.4064(6) -0.0379(5) 0.027(2) Uani 0.70 1 d PU A 1
C9' C 0.255(3) 0.3573(14) -0.0486(11) 0.025(5) Uani 0.30 1 d PU A 2
C10 C 0.3531(9) 0.3408(4) 0.0275(3) 0.0262(18) Uani 1 1 d . . .
C11 C 0.1584(8) 0.6886(4) 0.1952(3) 0.0212(16) Uani 1 1 d . . .
H11A H 0.0880 0.7237 0.1599 0.025 Uiso 1 1 calc R . .
H11B H 0.0830 0.6639 0.2352 0.025 Uiso 1 1 calc R . .
C12 C 0.2818(9) 0.7493(4) 0.2359(3) 0.0286(18) Uani 1 1 d . . .
H12A H 0.3414 0.7177 0.2767 0.043 Uiso 1 1 calc R . .
H12B H 0.2201 0.7977 0.2589 0.043 Uiso 1 1 calc R . .
H12C H 0.3630 0.7714 0.1980 0.043 Uiso 1 1 calc R . .
C13 C 0.4261(8) 0.5656(4) 0.1991(3) 0.0175(15) Uani 1 1 d . . .
H13A H 0.5094 0.6130 0.1999 0.021 Uiso 1 1 calc R . .
H13B H 0.3865 0.5567 0.2530 0.021 Uiso 1 1 calc R . .
C14 C 0.5145(8) 0.4816(4) 0.1709(3) 0.0174(13) Uani 1 1 d . A .
H14A H 0.5389 0.4873 0.1148 0.021 Uiso 1 1 calc R . .
H14B H 0.6233 0.4761 0.1983 0.021 Uiso 1 1 calc R . .
C15 C 0.4159(8) 0.4006(4) 0.1835(3) 0.0214(16) Uani 1 1 d . . .
H15A H 0.3702 0.4016 0.2369 0.026 Uiso 1 1 calc R A .
H15B H 0.4934 0.3508 0.1798 0.026 Uiso 1 1 calc R . .
C16 C 0.1390(9) 0.2835(4) 0.1510(3) 0.0260(17) Uani 1 1 d . . .
H16A H 0.0695 0.2990 0.1966 0.031 Uiso 1 1 calc R A .
H16B H 0.0618 0.2621 0.1102 0.031 Uiso 1 1 calc R . .
C17 C 0.2558(10) 0.2082(4) 0.1748(4) 0.042(2) Uani 1 1 d . A .
H17A H 0.3364 0.1969 0.1330 0.063 Uiso 1 1 calc R . .
H17B H 0.1885 0.1562 0.1842 0.063 Uiso 1 1 calc R . .
H17C H 0.3166 0.2237 0.2222 0.063 Uiso 1 1 calc R . .

loop_
_atom_site_aniso_label
_atom_site_aniso_U_11
_atom_site_aniso_U_22
_atom_site_aniso_U_33
_atom_site_aniso_U_23
_atom_site_aniso_U_13
_atom_site_aniso_U_12
Br1 0.0241(3) 0.0303(3) 0.0159(3) 0.0027(3) 0.0028(3) -0.0017(3)
Mn1 0.0103(5) 0.0118(5) 0.0101(4) 0.0002(4) -0.0006(3) -0.0001(4)
P1 0.0241(10) 0.0243(10) 0.0109(7) 0.0015(7) 0.0012(6) 0.0036(9)
P2 0.0135(10) 0.0140(9) 0.0136(8) 0.0000(7) -0.0005(7) -0.0008(8)
P3 0.0128(10) 0.0120(9) 0.0205(8) 0.0012(7) 0.0004(7) 0.0007(8)
O1 0.023(3) 0.014(3) 0.029(2) -0.007(2) -0.004(2) 0.001(2)
O2 0.020(3) 0.022(3) 0.025(2) 0.001(2) -0.004(2) 0.002(2)
C1 0.015(3) 0.023(3) 0.011(3) 0.007(2) 0.005(2) 0.015(3)
C2 0.020(4) 0.022(4) 0.008(3) 0.001(3) 0.001(3) -0.011(3)
C3 0.046(5) 0.055(5) 0.015(3) -0.006(4) -0.010(3) 0.001(5)
C4 0.025(5) 0.104(8) 0.035(4) -0.012(4) -0.022(4) 0.016(6)
C5 0.038(6) 0.066(7) 0.024(4) 0.015(4) -0.007(3) -0.019(5)
C6 0.046(6) 0.037(5) 0.044(4) 0.021(4) 0.011(4) -0.002(5)
C7 0.016(4) 0.029(4) 0.025(3) 0.004(3) -0.002(3) -0.006(4)
C8 0.073(7) 0.072(7) 0.020(4) -0.002(4) 0.020(4) 0.042(6)
C9 0.024(4) 0.033(4) 0.023(4) -0.002(4) 0.005(3) 0.008(4)
C9' 0.029(7) 0.023(7) 0.023(6) -0.005(5) 0.001(5) 0.006(5)
C10 0.035(5) 0.030(4) 0.014(3) -0.002(3) 0.008(3) 0.009(4)
C11 0.023(4) 0.013(4) 0.028(4) -0.009(3) -0.002(3) -0.003(3)
C12 0.028(5) 0.022(4) 0.035(4) -0.015(3) -0.002(3) -0.002(3)
C13 0.020(4) 0.017(4) 0.016(3) 0.000(3) 0.003(3) -0.005(3)
C14 0.013(3) 0.022(4) 0.017(3) 0.006(3) -0.008(2) -0.004(4)
C15 0.018(4) 0.021(4) 0.025(3) 0.004(3) -0.006(3) 0.009(3)
C16 0.025(4) 0.011(4) 0.042(4) 0.001(3) 0.000(3) 0.001(4)
C17 0.022(5) 0.016(4) 0.089(5) 0.022(4) 0.006(4) -0.001(4)

loop_
_atom_type_symbol
_atom_type_description
_atom_type_scat_dispersion_real
_atom_type_scat_dispersion_imag
_atom_type_scat_source
C C 0.0033 0.0016 'International Tables Vol C Tables 4.2.6.8 and 6.1.1.4'
H H 0.0000 0.0000 'International Tables Vol C Tables 4.2.6.8 and 6.1.1.4'
O O 0.0106 0.0060 'International Tables Vol C Tables 4.2.6.8 and 6.1.1.4'
P P 0.1023 0.0942 'International Tables Vol C Tables 4.2.6.8 and 6.1.1.4'
Mn Mn 0.3368 0.7283 'International Tables Vol C Tables 4.2.6.8 and 6.1.1.4'
Br Br -0.2901 2.4595 'International Tables Vol C Tables 4.2.6.8 and 6.1.1.4'

loop_
_geom_angle_atom_site_label_1
_geom_angle_atom_site_label_2
_geom_angle_atom_site_label_3
_geom_angle
C2 Mn1 C1 91.2(3)
C2 Mn1 P1 93.79(18)
C1 Mn1 P1 87.87(16)
C2 Mn1 P2 87.8(2)
C1 Mn1 P2 178.15(18)
P1 Mn1 P2 93.78(6)
C2 Mn1 P3 171.08(18)
C1 Mn1 P3 88.1(2)
P1 Mn1 P3 95.08(6)
P2 Mn1 P3 92.57(7)
C2 Mn1 Br1 86.84(17)
C1 Mn1 Br1 93.51(16)
P1 Mn1 Br1 178.47(6)
P2 Mn1 Br1 84.85(4)
P3 Mn1 Br1 84.32(4)
C5 P1 C8 100.3(4)
C5 P1 C3 99.9(3)
C8 P1 C3 97.1(3)
C5 P1 Mn1 121.8(2)
C8 P1 Mn1 117.2(2)
C3 P1 Mn1 116.3(2)
C7 P2 C11 100.3(3)
C7 P2 C13 101.0(3)
C11 P2 C13 102.3(3)
C7 P2 Mn1 117.7(2)
C11 P2 Mn1 113.4(2)
C13 P2 Mn1 119.3(2)
C16 P3 C15 103.6(3)
C16 P3 C10 100.9(3)
C15 P3 C10 101.3(3)
C16 P3 Mn1 112.1(2)
C15 P3 Mn1 116.2(2)
C10 P3 Mn1 120.3(2)
O1 C1 Mn1 178.7(5)
O2 C2 Mn1 176.6(5)
C4 C3 P1 116.5(5)
C6 C5 P1 116.4(4)
C7 C6 C5 116.2(6)
C6 C7 P2 112.2(5)
C9' C8 C9 53.4(12)
C9' C8 P1 124.7(10)
C9 C8 P1 116.2(6)
C8 C9 C10 112.9(8)
C8 C9' C10 124.9(17)
C9 C10 C9' 48.4(9)
C9 C10 P3 115.2(5)
C9' C10 P3 112.3(9)
C12 C11 P2 117.3(5)
C14 C13 P2 114.2(4)
C15 C14 C13 114.6(5)
C14 C15 P3 115.4(4)
C17 C16 P3 117.3(5)

loop_
_geom_bond_atom_site_label_1
_geom_bond_atom_site_label_2
_geom_bond_distance
Br1 Mn1 2.5689(9)
Mn1 C2 1.793(7)
Mn1 C1 1.821(8)
Mn1 P1 2.2431(15)
Mn1 P2 2.3272(19)
Mn1 P3 2.3308(19)
P1 C5 1.827(7)
P1 C8 1.861(8)
P1 C3 1.865(6)
P2 C7 1.813(6)
P2 C11 1.834(6)
P2 C13 1.836(6)
P3 C16 1.843(7)
P3 C15 1.858(6)
P3 C10 1.874(6)
O1 C1 1.109(7)
O2 C2 1.152(7)
C3 C4 1.509(10)
C5 C6 1.538(9)
C6 C7 1.536(8)
C8 C9' 1.29(2)
C8 C9 1.491(12)
C9 C10 1.532(11)
C9' C10 1.55(2)
C11 C12 1.529(8)
C13 C14 1.556(8)
C14 C15 1.494(8)
C16 C17 1.547(9)
